data_7150856
loop_
_publ_author_name
'Meshcheryakov, Denys'
'Arnaud-Neu, Fran\,coise'
'B\"ohmer, Volker'
'Bolte, Michael'
'Hubscher-Bruder, V\'eronique'
'Jobin, Emilie'
'Thondorf, Iris'
'Werner, Sabine'

_publ_section_title
;
 Cyclic triureas---synthesis, crystal structures and properties
;
_journal_issue 6
_journal_name_full 'Organic &amp;  Biomolecular Chemistry'
_journal_page_first 1004
_journal_page_last 1014
_journal_paper_doi 10.1039/b718114k
_journal_volume 6
_journal_year 2008
_chemical_formula_sum 'C63 H72 Cl6 N6 O6'
_chemical_formula_weight 1221.97
_chemical_name_systematic
;
?
;
_space_group_IT_number 2
_symmetry_cell_setting triclinic
_symmetry_space_group_name_Hall '-P 1'
_symmetry_space_group_name_H-M 'P -1'
_atom_sites_solution_hydrogens geom
_atom_sites_solution_primary direct
_atom_sites_solution_secondary difmap
_audit_creation_method SHELXL-97
_cell_angle_alpha 73.389(9)
_cell_angle_beta 81.409(10)
_cell_angle_gamma 66.041(9)
_cell_formula_units_Z 2
_cell_length_a 14.2014(19)
_cell_length_b 15.4184(19)
_cell_length_c 15.7438(17)
_cell_measurement_reflns_used 13620
_cell_measurement_temperature 173(2)
_cell_measurement_theta_max 24.9
_cell_measurement_theta_min 2.9
_cell_volume 3016.6(7)
_computing_cell_refinement 'X-Area (Stoe & Cie, 2001)'
_computing_data_collection 'X-Area (Stoe & Cie, 2001)'
_computing_data_reduction 'X-Area (Stoe & Cie, 2001)'
_computing_molecular_graphics 'XP in SHELXTL-Plus (Sheldrick, 1991)'
_computing_publication_material SHELXL97
_computing_structure_refinement 'SHELXL97 (Sheldrick, 1997) '
_computing_structure_solution 'SHELXS97 (Sheldrick, 1990) '
_diffrn_ambient_temperature 173(2)
_diffrn_measured_fraction_theta_full 0.980
_diffrn_measured_fraction_theta_max 0.976
_diffrn_measurement_device_type 'STOE IPDS II two-circle-diffractometer'
_diffrn_measurement_method \w
_diffrn_radiation_monochromator graphite
_diffrn_radiation_source 'fine-focus sealed tube'
_diffrn_radiation_type MoK\a
_diffrn_radiation_wavelength 0.71073
_diffrn_reflns_av_R_equivalents 0.0882
_diffrn_reflns_av_sigmaI/netI 0.0966
_diffrn_reflns_limit_h_max 16
_diffrn_reflns_limit_h_min -16
_diffrn_reflns_limit_k_max 18
_diffrn_reflns_limit_k_min -18
_diffrn_reflns_limit_l_max 18
_diffrn_reflns_limit_l_min -18
_diffrn_reflns_number 24329
_diffrn_reflns_theta_full 25.00
_diffrn_reflns_theta_max 25.04
_diffrn_reflns_theta_min 2.95
_diffrn_standards_decay_% 0
_diffrn_standards_interval_time 0
_diffrn_standards_number 0
_exptl_absorpt_coefficient_mu 0.341
_exptl_absorpt_correction_T_max 0.9195
_exptl_absorpt_correction_T_min 0.8957
_exptl_absorpt_correction_type multi-scan
_exptl_absorpt_process_details 'MULABS (Spek, 1990; Blessing, 1995)'
_exptl_crystal_colour colourless
_exptl_crystal_density_diffrn 1.345
_exptl_crystal_density_method 'not measured'
_exptl_crystal_description block
_exptl_crystal_F_000 1284
_exptl_crystal_size_max 0.33
_exptl_crystal_size_mid 0.27
_exptl_crystal_size_min 0.25
_refine_diff_density_max 0.978
_refine_diff_density_min -0.933
_refine_diff_density_rms 0.112
_refine_ls_extinction_method none
_refine_ls_goodness_of_fit_ref 1.063
_refine_ls_hydrogen_treatment constr
_refine_ls_matrix_type full
_refine_ls_number_parameters 728
_refine_ls_number_reflns 10411
_refine_ls_number_restraints 0
_refine_ls_restrained_S_all 1.063
_refine_ls_R_factor_all 0.1506
_refine_ls_R_factor_gt 0.1050
_refine_ls_shift/su_max 0.000
_refine_ls_shift/su_mean 0.000
_refine_ls_structure_factor_coef Fsqd
_refine_ls_weighting_details 'calc w=1/[\s^2^(Fo^2^)+(0.2000P)^2^] where P=(Fo^2^+2Fc^2^)/3'
_refine_ls_weighting_scheme calc
_refine_ls_wR_factor_gt 0.2809
_refine_ls_wR_factor_ref 0.3167
_reflns_number_gt 6016
_reflns_number_total 10411
_reflns_threshold_expression I>2\s(I)
_cod_data_source_file b718114k.txt
_cod_data_source_block boeh31
_cod_depositor_comments
;
The following automatic conversions were performed:
'_symmetry_cell_setting' value 'Triclinic' changed to 'triclinic'
according to '/home/saulius/struct/CIF-dictionaries/cif_core.dic'
dictionary named 'cif_core.dic' version 2.4.1 from 2010-06-29.

Automatic conversion script
Id: cif_fix_enum 1527 2010-12-29 10:47:43Z saulius 
;
_cod_original_cell_volume 3016.6(6)
_cod_database_code 7150856

loop_
_symmetry_equiv_pos_as_xyz
'x, y, z'
'-x, -y, -z'

loop_
_atom_site_label
_atom_site_type_symbol
_atom_site_fract_x
_atom_site_fract_y
_atom_site_fract_z
_atom_site_U_iso_or_equiv
_atom_site_adp_type
_atom_site_occupancy
_atom_site_symmetry_multiplicity
_atom_site_calc_flag
_atom_site_refinement_flags
_atom_site_disorder_assembly
_atom_site_disorder_group
C1 C 0.2542(4) 0.3543(4) 0.8929(3) 0.0346(11) Uani 1 1 d . . .
O1 O 0.1766(3) 0.3414(3) 0.9275(3) 0.0616(13) Uani 1 1 d . . .
N11 N 0.2715(3) 0.4374(3) 0.8819(3) 0.0333(9) Uani 1 1 d . . .
H11 H 0.3326 0.4358 0.8595 0.040 Uiso 1 1 calc R . .
N12 N 0.3364(3) 0.2847(3) 0.8605(3) 0.0348(9) Uani 1 1 d . . .
H12 H 0.3859 0.3035 0.8321 0.042 Uiso 1 1 calc R . .
C2 C 0.5304(3) 0.3478(3) 0.7116(3) 0.0287(10) Uani 1 1 d . . .
O2 O 0.4718(3) 0.4166(2) 0.7451(2) 0.0365(8) Uani 1 1 d . . .
N21 N 0.6242(3) 0.2870(3) 0.7428(3) 0.0298(8) Uani 1 1 d . . .
H21 H 0.6593 0.3111 0.7644 0.036 Uiso 1 1 calc R . .
N22 N 0.5005(3) 0.3310(3) 0.6414(3) 0.0278(8) Uani 1 1 d . . .
H22 H 0.4358 0.3391 0.6391 0.033 Uiso 1 1 calc R . .
C3 C 0.5635(4) 0.6228(3) 0.6955(3) 0.0309(10) Uani 1 1 d . . .
O3 O 0.6128(3) 0.6722(3) 0.6932(2) 0.0446(9) Uani 1 1 d . . .
N31 N 0.5686(3) 0.5794(3) 0.6292(3) 0.0309(9) Uani 1 1 d . . .
H31 H 0.5241 0.5519 0.6329 0.037 Uiso 1 1 calc R . .
N32 N 0.4948(3) 0.6065(3) 0.7624(3) 0.0361(9) Uani 1 1 d . . .
H32 H 0.4534 0.5813 0.7520 0.043 Uiso 1 1 calc R . .
C11 C 0.3511(4) 0.1867(3) 0.8671(3) 0.0307(10) Uani 1 1 d . . .
C12 C 0.2785(4) 0.1457(4) 0.8965(3) 0.0350(11) Uani 1 1 d . . .
H12A H 0.2113 0.1847 0.9144 0.042 Uiso 1 1 calc R . .
C13 C 0.3027(4) 0.0469(4) 0.9004(3) 0.0407(12) Uani 1 1 d . . .
C14 C 0.4009(4) -0.0077(4) 0.8716(3) 0.0393(12) Uani 1 1 d . . .
H14 H 0.4173 -0.0742 0.8728 0.047 Uiso 1 1 calc R . .
C15 C 0.4759(4) 0.0315(3) 0.8409(3) 0.0338(10) Uani 1 1 d . . .
C16 C 0.4498(4) 0.1278(3) 0.8388(3) 0.0293(10) Uani 1 1 d . . .
O16 O 0.5148(2) 0.1770(2) 0.8103(2) 0.0327(7) Uani 1 1 d . . .
C17 C 0.2219(5) 0.0024(4) 0.9355(4) 0.0476(14) Uani 1 1 d . . .
C171 C 0.2374(9) -0.0827(9) 0.9056(10) 0.135(6) Uani 1 1 d . . .
H17A H 0.2586 -0.0722 0.8425 0.202 Uiso 1 1 calc R . .
H17B H 0.1729 -0.0936 0.9139 0.202 Uiso 1 1 calc R . .
H17C H 0.2911 -0.1402 0.9399 0.202 Uiso 1 1 calc R . .
C172 C 0.2038(16) -0.0067(16) 1.0302(7) 0.218(11) Uani 1 1 d . . .
H17D H 0.1941 0.0549 1.0432 0.327 Uiso 1 1 calc R . .
H17E H 0.2633 -0.0598 1.0616 0.327 Uiso 1 1 calc R . .
H17F H 0.1419 -0.0214 1.0498 0.327 Uiso 1 1 calc R . .
C173 C 0.1157(9) 0.0769(9) 0.8945(16) 0.197(10) Uani 1 1 d . . .
H17G H 0.0964 0.1391 0.9103 0.295 Uiso 1 1 calc R . .
H17H H 0.0626 0.0500 0.9179 0.295 Uiso 1 1 calc R . .
H17I H 0.1218 0.0880 0.8298 0.295 Uiso 1 1 calc R . .
C18 C 0.5845(4) -0.0311(3) 0.8099(4) 0.0369(11) Uani 1 1 d . . .
C181 C 0.6364(5) -0.1171(4) 0.8891(5) 0.0560(15) Uani 1 1 d . . .
H18A H 0.5941 -0.1565 0.9105 0.084 Uiso 1 1 calc R . .
H18B H 0.6430 -0.0912 0.9370 0.084 Uiso 1 1 calc R . .
H18C H 0.7050 -0.1582 0.8700 0.084 Uiso 1 1 calc R . .
C182 C 0.5735(5) -0.0716(4) 0.7349(4) 0.0511(14) Uani 1 1 d . . .
H18D H 0.5311 -0.1107 0.7565 0.077 Uiso 1 1 calc R . .
H18E H 0.6419 -0.1128 0.7156 0.077 Uiso 1 1 calc R . .
H18F H 0.5405 -0.0170 0.6848 0.077 Uiso 1 1 calc R . .
C21 C 0.6699(3) 0.1856(3) 0.7429(3) 0.0302(10) Uani 1 1 d . . .
C22 C 0.7708(4) 0.1429(4) 0.7139(3) 0.0354(11) Uani 1 1 d . . .
H22A H 0.8108 0.1818 0.6915 0.042 Uiso 1 1 calc R . .
C23 C 0.8148(4) 0.0423(4) 0.7171(3) 0.0368(11) Uani 1 1 d . . .
C24 C 0.7525(4) -0.0100(4) 0.7461(3) 0.0391(12) Uani 1 1 d . . .
H24 H 0.7808 -0.0772 0.7454 0.047 Uiso 1 1 calc R . .
C25 C 0.6494(4) 0.0296(3) 0.7768(3) 0.0339(10) Uani 1 1 d . . .
C26 C 0.6114(3) 0.1288(3) 0.7763(3) 0.0312(10) Uani 1 1 d . . .
C27 C 0.9298(4) -0.0043(4) 0.6905(4) 0.0446(13) Uani 1 1 d . . .
C271 C 0.9910(5) -0.0177(10) 0.7624(7) 0.126(5) Uani 1 1 d . . .
H27A H 0.9760 0.0460 0.7737 0.188 Uiso 1 1 calc R . .
H27B H 1.0644 -0.0473 0.7461 0.188 Uiso 1 1 calc R . .
H27C H 0.9741 -0.0609 0.8159 0.188 Uiso 1 1 calc R . .
C272 C 0.9515(7) 0.0597(8) 0.6017(7) 0.100(3) Uani 1 1 d . . .
H27D H 0.9070 0.0652 0.5568 0.151 Uiso 1 1 calc R . .
H27E H 1.0239 0.0297 0.5829 0.151 Uiso 1 1 calc R . .
H27F H 0.9373 0.1251 0.6086 0.151 Uiso 1 1 calc R . .
C273 C 0.9569(6) -0.1025(8) 0.6715(9) 0.118(4) Uani 1 1 d . . .
H27G H 0.9165 -0.0942 0.6224 0.177 Uiso 1 1 calc R . .
H27H H 0.9413 -0.1472 0.7245 0.177 Uiso 1 1 calc R . .
H27I H 1.0306 -0.1298 0.6554 0.177 Uiso 1 1 calc R . .
C31 C 0.5731(3) 0.2999(3) 0.5704(3) 0.0282(9) Uani 1 1 d . . .
C32 C 0.5773(3) 0.2231(3) 0.5398(3) 0.0298(10) Uani 1 1 d . . .
H32A H 0.5350 0.1876 0.5675 0.036 Uiso 1 1 calc R . .
C33 C 0.6439(3) 0.1971(3) 0.4681(3) 0.0309(10) Uani 1 1 d . . .
C34 C 0.7054(4) 0.2501(3) 0.4305(3) 0.0322(10) Uani 1 1 d . . .
H34 H 0.7512 0.2326 0.3822 0.039 Uiso 1 1 calc R . .
C35 C 0.7031(3) 0.3285(3) 0.4606(3) 0.0288(9) Uani 1 1 d . . .
C36 C 0.6344(3) 0.3519(3) 0.5305(3) 0.0268(9) Uani 1 1 d . . .
O36 O 0.6227(3) 0.4278(2) 0.5662(2) 0.0329(8) Uani 1 1 d . . .
C37 C 0.6528(4) 0.1085(3) 0.4344(3) 0.0351(11) Uani 1 1 d . . .
C371 C 0.6814(6) 0.1228(5) 0.3364(4) 0.065(2) Uani 1 1 d . . .
H37A H 0.6868 0.0657 0.3174 0.098 Uiso 1 1 calc R . .
H37B H 0.7478 0.1303 0.3253 0.098 Uiso 1 1 calc R . .
H37C H 0.6282 0.1818 0.3031 0.098 Uiso 1 1 calc R . .
C372 C 0.5504(5) 0.0953(5) 0.4480(5) 0.0575(17) Uani 1 1 d . . .
H37D H 0.5579 0.0390 0.4266 0.086 Uiso 1 1 calc R . .
H37E H 0.4973 0.1545 0.4149 0.086 Uiso 1 1 calc R . .
H37F H 0.5303 0.0838 0.5113 0.086 Uiso 1 1 calc R . .
C373 C 0.7329(7) 0.0181(5) 0.4880(6) 0.081(3) Uani 1 1 d . . .
H37G H 0.7404 -0.0392 0.4683 0.121 Uiso 1 1 calc R . .
H37H H 0.7112 0.0090 0.5510 0.121 Uiso 1 1 calc R . .
H37I H 0.7991 0.0259 0.4797 0.121 Uiso 1 1 calc R . .
C41 C 0.6389(3) 0.5751(3) 0.5554(3) 0.0286(9) Uani 1 1 d . . .
C42 C 0.6789(4) 0.6451(3) 0.5148(3) 0.0325(10) Uani 1 1 d . . .
H42 H 0.6598 0.7013 0.5371 0.039 Uiso 1 1 calc R . .
C43 C 0.7472(3) 0.6347(4) 0.4410(3) 0.0330(10) Uani 1 1 d . . .
C44 C 0.7748(4) 0.5515(3) 0.4106(3) 0.0318(10) Uani 1 1 d . . .
H44 H 0.8217 0.5439 0.3609 0.038 Uiso 1 1 calc R . .
C45 C 0.7368(3) 0.4790(3) 0.4497(3) 0.0296(10) Uani 1 1 d . . .
C46 C 0.6677(3) 0.4930(3) 0.5215(3) 0.0278(9) Uani 1 1 d . . .
C47 C 0.7882(4) 0.7160(4) 0.3977(4) 0.0402(12) Uani 1 1 d . . .
C471 C 0.8480(6) 0.7250(5) 0.4653(5) 0.0658(18) Uani 1 1 d . . .
H47A H 0.8739 0.7770 0.4382 0.099 Uiso 1 1 calc R . .
H47B H 0.9061 0.6627 0.4847 0.099 Uiso 1 1 calc R . .
H47C H 0.8023 0.7409 0.5166 0.099 Uiso 1 1 calc R . .
C472 C 0.6975(5) 0.8144(4) 0.3673(4) 0.0506(14) Uani 1 1 d . . .
H47D H 0.7240 0.8660 0.3400 0.076 Uiso 1 1 calc R . .
H47E H 0.6521 0.8307 0.4186 0.076 Uiso 1 1 calc R . .
H47F H 0.6585 0.8090 0.3239 0.076 Uiso 1 1 calc R . .
C473 C 0.8585(5) 0.6959(5) 0.3151(5) 0.0600(18) Uani 1 1 d . . .
H47G H 0.8827 0.7495 0.2896 0.090 Uiso 1 1 calc R . .
H47H H 0.8196 0.6915 0.2711 0.090 Uiso 1 1 calc R . .
H47I H 0.9178 0.6340 0.3321 0.090 Uiso 1 1 calc R . .
C38 C 0.7754(3) 0.3819(3) 0.4217(3) 0.0296(10) Uani 1 1 d . . .
C381 C 0.8830(4) 0.3183(4) 0.4605(4) 0.0407(12) Uani 1 1 d . . .
H38A H 0.9101 0.2555 0.4441 0.061 Uiso 1 1 calc R . .
H38B H 0.8774 0.3064 0.5252 0.061 Uiso 1 1 calc R . .
H38C H 0.9299 0.3526 0.4366 0.061 Uiso 1 1 calc R . .
C382 C 0.7842(5) 0.4002(4) 0.3210(3) 0.0414(12) Uani 1 1 d . . .
H38D H 0.8088 0.3376 0.3047 0.062 Uiso 1 1 calc R . .
H38E H 0.8332 0.4322 0.2973 0.062 Uiso 1 1 calc R . .
H38F H 0.7165 0.4426 0.2962 0.062 Uiso 1 1 calc R . .
C51 C 0.4836(4) 0.6258(3) 0.8462(3) 0.0308(10) Uani 1 1 d . . .
C52 C 0.4054(4) 0.6059(3) 0.9035(3) 0.0327(10) Uani 1 1 d . . .
C53 C 0.3939(4) 0.6133(4) 0.9899(4) 0.0398(12) Uani 1 1 d . . .
H53 H 0.3420 0.5972 1.0284 0.048 Uiso 1 1 calc R . .
C54 C 0.4581(5) 0.6444(4) 1.0201(4) 0.0424(12) Uani 1 1 d . . .
H54 H 0.4515 0.6486 1.0799 0.051 Uiso 1 1 calc R . .
C55 C 0.5316(4) 0.6691(4) 0.9634(4) 0.0424(12) Uani 1 1 d . . .
H55 H 0.5736 0.6934 0.9837 0.051 Uiso 1 1 calc R . .
C56 C 0.5457(4) 0.6593(4) 0.8771(3) 0.0377(11) Uani 1 1 d . . .
H56 H 0.5979 0.6755 0.8391 0.045 Uiso 1 1 calc R . .
O52 O 0.3462(3) 0.5713(3) 0.8693(2) 0.0395(8) Uani 1 1 d . . .
C61 C 0.2028(4) 0.5258(3) 0.9021(3) 0.0330(11) Uani 1 1 d . . .
C62 C 0.2427(4) 0.5960(4) 0.8955(3) 0.0337(10) Uani 1 1 d . . .
C63 C 0.1790(4) 0.6887(4) 0.9085(4) 0.0450(13) Uani 1 1 d . . .
H63 H 0.2061 0.7377 0.9007 0.054 Uiso 1 1 calc R . .
C64 C 0.0772(4) 0.7078(4) 0.9325(4) 0.0531(15) Uani 1 1 d . . .
H64 H 0.0342 0.7700 0.9429 0.064 Uiso 1 1 calc R . .
C65 C 0.0364(4) 0.6387(4) 0.9418(4) 0.0512(15) Uani 1 1 d . . .
H65 H -0.0342 0.6529 0.9595 0.061 Uiso 1 1 calc R . .
C66 C 0.0982(4) 0.5474(4) 0.9255(4) 0.0419(12) Uani 1 1 d . . .
H66 H 0.0693 0.5003 0.9303 0.050 Uiso 1 1 calc R . .
C1L C 0.8456(8) 0.6257(8) 0.7497(8) 0.106(3) Uani 1 1 d . . .
H1L H 0.7835 0.6311 0.7225 0.128 Uiso 1 1 calc R . .
Cl11 Cl 0.9514(3) 0.5314(3) 0.7168(4) 0.200(3) Uani 1 1 d . . .
Cl12 Cl 0.8264(3) 0.5939(4) 0.8619(3) 0.1639(17) Uani 1 1 d . . .
Cl13 Cl 0.8609(4) 0.7297(3) 0.7082(3) 0.1573(16) Uani 1 1 d . . .
C2L C 0.8646(11) 0.3425(10) 0.8221(11) 0.145(6) Uani 1 1 d . . .
H2L1 H 0.9128 0.3607 0.8470 0.175 Uiso 0.472(9) 1 calc PR A 1
H2L2 H 0.8931 0.3718 0.8558 0.175 Uiso 0.528(9) 1 calc PR A 2
Cl21 Cl 0.8412(4) 0.2376(3) 0.8748(3) 0.0734(17) Uiso 0.472(9) 1 d P A 1
Cl22 Cl 0.7458(6) 0.4280(5) 0.7861(5) 0.122(3) Uiso 0.472(9) 1 d P A 1
Cl23 Cl 0.8794(19) 0.3371(19) 0.6879(16) 0.309(10) Uiso 0.472(9) 1 d P A 1
Cl24 Cl 0.8062(12) 0.4053(11) 0.7218(10) 0.220(6) Uiso 0.528(9) 1 d P A 2
Cl25 Cl 0.754(3) 0.334(3) 0.846(2) 0.441(17) Uiso 0.528(9) 1 d P A 2
Cl26 Cl 0.892(3) 0.237(3) 0.839(3) 0.435(16) Uiso 0.528(9) 1 d P A 2

loop_
_atom_site_aniso_label
_atom_site_aniso_U_11
_atom_site_aniso_U_22
_atom_site_aniso_U_33
_atom_site_aniso_U_23
_atom_site_aniso_U_13
_atom_site_aniso_U_12
C1 0.033(2) 0.039(3) 0.034(3) -0.014(2) 0.009(2) -0.017(2)
O1 0.047(2) 0.050(2) 0.097(4) -0.041(2) 0.040(2) -0.0272(19)
N11 0.0257(19) 0.036(2) 0.039(2) -0.0167(17) 0.0135(16) -0.0129(16)
N12 0.032(2) 0.034(2) 0.043(2) -0.0155(18) 0.0118(17) -0.0167(17)
C2 0.028(2) 0.033(2) 0.029(2) -0.0122(19) 0.0066(18) -0.0151(19)
O2 0.0361(18) 0.0363(17) 0.0389(19) -0.0233(15) 0.0108(15) -0.0104(14)
N21 0.0280(19) 0.037(2) 0.031(2) -0.0178(16) 0.0033(15) -0.0139(16)
N22 0.0200(17) 0.0361(19) 0.030(2) -0.0162(16) 0.0054(15) -0.0101(15)
C3 0.031(2) 0.037(2) 0.028(2) -0.0152(19) 0.0040(18) -0.013(2)
O3 0.058(2) 0.061(2) 0.037(2) -0.0241(17) 0.0133(17) -0.041(2)
N31 0.032(2) 0.036(2) 0.033(2) -0.0181(17) 0.0082(16) -0.0169(16)
N32 0.042(2) 0.049(2) 0.033(2) -0.0219(18) 0.0078(18) -0.0276(19)
C11 0.035(2) 0.032(2) 0.030(2) -0.0164(19) 0.0062(19) -0.0150(19)
C12 0.037(3) 0.043(3) 0.033(3) -0.019(2) 0.008(2) -0.019(2)
C13 0.050(3) 0.048(3) 0.034(3) -0.017(2) 0.005(2) -0.027(2)
C14 0.051(3) 0.039(3) 0.037(3) -0.017(2) 0.007(2) -0.023(2)
C15 0.037(3) 0.036(2) 0.031(3) -0.014(2) 0.001(2) -0.013(2)
C16 0.032(2) 0.032(2) 0.026(2) -0.0088(18) 0.0014(18) -0.0139(19)
O16 0.0287(16) 0.0311(16) 0.0394(19) -0.0149(14) 0.0101(14) -0.0123(13)
C17 0.057(3) 0.059(3) 0.047(3) -0.026(3) 0.016(3) -0.040(3)
C171 0.135(9) 0.152(9) 0.208(13) -0.133(10) 0.100(9) -0.122(8)
C172 0.37(2) 0.42(3) 0.057(6) -0.061(10) 0.060(10) -0.37(3)
C173 0.081(7) 0.100(8) 0.41(3) -0.019(12) -0.020(12) -0.065(7)
C18 0.037(3) 0.031(2) 0.040(3) -0.014(2) -0.002(2) -0.006(2)
C181 0.054(3) 0.042(3) 0.063(4) 0.005(3) -0.010(3) -0.019(3)
C182 0.047(3) 0.055(3) 0.062(4) -0.037(3) 0.006(3) -0.018(3)
C21 0.027(2) 0.037(2) 0.026(2) -0.0143(19) 0.0005(18) -0.0081(19)
C22 0.028(2) 0.045(3) 0.031(3) -0.015(2) -0.0013(19) -0.008(2)
C23 0.028(2) 0.044(3) 0.032(3) -0.015(2) -0.0009(19) -0.004(2)
C24 0.039(3) 0.036(2) 0.033(3) -0.016(2) -0.003(2) 0.001(2)
C25 0.035(2) 0.036(2) 0.029(2) -0.013(2) -0.0033(19) -0.008(2)
C26 0.028(2) 0.033(2) 0.029(2) -0.0129(19) 0.0013(18) -0.0055(18)
C27 0.034(3) 0.050(3) 0.042(3) -0.020(2) 0.005(2) -0.004(2)
C271 0.027(3) 0.232(13) 0.097(7) -0.094(8) -0.011(4) 0.010(5)
C272 0.056(5) 0.120(7) 0.097(7) -0.036(6) 0.024(5) -0.009(5)
C273 0.041(4) 0.136(8) 0.200(12) -0.128(9) 0.017(5) -0.007(5)
C31 0.024(2) 0.034(2) 0.028(2) -0.0161(19) 0.0014(17) -0.0083(17)
C32 0.031(2) 0.034(2) 0.029(2) -0.0137(19) 0.0013(18) -0.0149(19)
C33 0.028(2) 0.034(2) 0.034(3) -0.018(2) 0.0011(19) -0.0105(19)
C34 0.032(2) 0.037(2) 0.031(2) -0.020(2) 0.0043(19) -0.0112(19)
C35 0.029(2) 0.034(2) 0.027(2) -0.0113(18) -0.0005(18) -0.0121(18)
C36 0.026(2) 0.029(2) 0.026(2) -0.0118(18) 0.0013(17) -0.0090(17)
O36 0.0423(18) 0.0364(16) 0.0296(17) -0.0204(14) 0.0138(14) -0.0216(14)
C37 0.039(3) 0.037(2) 0.039(3) -0.022(2) 0.004(2) -0.017(2)
C371 0.103(5) 0.070(4) 0.051(4) -0.043(3) 0.030(4) -0.054(4)
C372 0.059(4) 0.070(4) 0.072(4) -0.049(3) 0.018(3) -0.039(3)
C373 0.093(6) 0.046(3) 0.102(6) -0.039(4) -0.040(5) 0.002(3)
C41 0.029(2) 0.033(2) 0.025(2) -0.0125(18) 0.0007(18) -0.0106(18)
C42 0.035(2) 0.036(2) 0.030(2) -0.0127(19) 0.0017(19) -0.0137(19)
C43 0.024(2) 0.040(2) 0.034(3) -0.012(2) 0.0029(18) -0.0112(19)
C44 0.030(2) 0.036(2) 0.030(2) -0.0120(19) 0.0045(18) -0.0125(19)
C45 0.029(2) 0.036(2) 0.025(2) -0.0129(19) 0.0031(18) -0.0121(19)
C46 0.027(2) 0.033(2) 0.026(2) -0.0103(18) 0.0028(17) -0.0127(18)
C47 0.042(3) 0.038(3) 0.043(3) -0.013(2) 0.011(2) -0.020(2)
C471 0.067(4) 0.072(4) 0.078(5) -0.009(4) -0.009(3) -0.051(4)
C472 0.063(4) 0.041(3) 0.048(3) -0.011(2) 0.009(3) -0.024(3)
C473 0.069(4) 0.052(3) 0.062(4) -0.017(3) 0.029(3) -0.035(3)
C38 0.030(2) 0.032(2) 0.027(2) -0.0122(18) 0.0062(18) -0.0112(18)
C381 0.032(3) 0.038(3) 0.050(3) -0.013(2) 0.004(2) -0.011(2)
C382 0.056(3) 0.047(3) 0.029(3) -0.017(2) 0.009(2) -0.025(2)
C51 0.037(2) 0.030(2) 0.026(2) -0.0122(18) 0.0038(19) -0.0114(19)
C52 0.037(2) 0.028(2) 0.036(3) -0.0179(19) 0.006(2) -0.0111(19)
C53 0.045(3) 0.041(3) 0.036(3) -0.019(2) 0.014(2) -0.018(2)
C54 0.061(3) 0.037(3) 0.029(3) -0.013(2) 0.002(2) -0.016(2)
C55 0.056(3) 0.043(3) 0.036(3) -0.011(2) -0.008(2) -0.023(2)
C56 0.047(3) 0.039(2) 0.034(3) -0.011(2) 0.002(2) -0.022(2)
O52 0.0349(18) 0.0493(19) 0.047(2) -0.0307(17) 0.0162(15) -0.0218(16)
C61 0.030(2) 0.030(2) 0.031(2) -0.0077(19) 0.0103(19) -0.0075(19)
C62 0.033(2) 0.040(2) 0.028(2) -0.016(2) 0.0100(19) -0.012(2)
C63 0.045(3) 0.035(3) 0.056(3) -0.020(2) 0.008(3) -0.014(2)
C64 0.041(3) 0.042(3) 0.066(4) -0.023(3) 0.016(3) -0.005(2)
C65 0.032(3) 0.047(3) 0.063(4) -0.017(3) 0.015(3) -0.006(2)
C66 0.031(3) 0.039(3) 0.050(3) -0.012(2) 0.012(2) -0.011(2)
C1L 0.083(6) 0.101(7) 0.117(8) -0.033(6) 0.008(6) -0.017(5)
Cl11 0.145(3) 0.115(2) 0.333(7) -0.101(3) 0.116(4) -0.053(2)
Cl12 0.106(2) 0.263(5) 0.114(3) -0.028(3) -0.0118(19) -0.072(3)
Cl13 0.188(4) 0.106(2) 0.183(4) -0.064(2) 0.028(3) -0.055(2)
C2L 0.115(10) 0.101(8) 0.186(15) 0.017(9) -0.021(9) -0.037(7)

loop_
_atom_type_symbol
_atom_type_description
_atom_type_scat_dispersion_real
_atom_type_scat_dispersion_imag
_atom_type_scat_source
C C 0.0033 0.0016 'International Tables Vol C Tables 4.2.6.8 and 6.1.1.4'
H H 0.0000 0.0000 'International Tables Vol C Tables 4.2.6.8 and 6.1.1.4'
Cl Cl 0.1484 0.1585 'International Tables Vol C Tables 4.2.6.8 and 6.1.1.4'
N N 0.0061 0.0033 'International Tables Vol C Tables 4.2.6.8 and 6.1.1.4'
O O 0.0106 0.0060 'International Tables Vol C Tables 4.2.6.8 and 6.1.1.4'

loop_
_geom_angle_atom_site_label_1
_geom_angle_atom_site_label_2
_geom_angle_atom_site_label_3
_geom_angle
_geom_angle_site_symmetry_1
_geom_angle_site_symmetry_3
_geom_angle_publ_flag
O1 C1 N11 125.2(4) . . ?
O1 C1 N12 123.4(4) . . ?
N11 C1 N12 111.4(4) . . ?
C1 N11 C61 127.5(4) . . ?
C1 N11 H11 116.3 . . ?
C61 N11 H11 116.3 . . ?
C1 N12 C11 127.9(4) . . ?
C1 N12 H12 116.1 . . ?
C11 N12 H12 116.1 . . ?
O2 C2 N21 122.3(4) . . ?
O2 C2 N22 120.6(4) . . ?
N21 C2 N22 117.1(4) . . ?
C2 N21 C21 123.6(4) . . ?
C2 N21 H21 118.2 . . ?
C21 N21 H21 118.2 . . ?
C2 N22 C31 121.4(4) . . ?
C2 N22 H22 119.3 . . ?
C31 N22 H22 119.3 . . ?
O3 C3 N32 124.4(4) . . ?
O3 C3 N31 123.5(4) . . ?
N32 C3 N31 112.1(4) . . ?
C3 N31 C41 125.6(4) . . ?
C3 N31 H31 117.2 . . ?
C41 N31 H31 117.2 . . ?
C3 N32 C51 126.6(4) . . ?
C3 N32 H32 116.7 . . ?
C51 N32 H32 116.7 . . ?
C12 C11 C16 118.6(4) . . ?
C12 C11 N12 126.2(4) . . ?
C16 C11 N12 115.2(4) . . ?
C11 C12 C13 120.7(4) . . ?
C11 C12 H12A 119.6 . . ?
C13 C12 H12A 119.6 . . ?
C14 C13 C12 118.3(5) . . ?
C14 C13 C17 121.9(5) . . ?
C12 C13 C17 119.8(5) . . ?
C13 C14 C15 122.5(5) . . ?
C13 C14 H14 118.8 . . ?
C15 C14 H14 118.8 . . ?
C16 C15 C14 117.5(4) . . ?
C16 C15 C18 121.2(4) . . ?
C14 C15 C18 121.3(4) . . ?
C15 C16 O16 124.5(4) . . ?
C15 C16 C11 122.3(4) . . ?
O16 C16 C11 113.2(4) . . ?
C16 O16 C26 118.4(3) . . ?
C171 C17 C172 116.2(10) . . ?
C171 C17 C13 114.8(5) . . ?
C172 C17 C13 110.1(6) . . ?
C171 C17 C173 101.6(10) . . ?
C172 C17 C173 104.4(13) . . ?
C13 C17 C173 108.6(6) . . ?
C17 C171 H17A 109.5 . . ?
C17 C171 H17B 109.5 . . ?
H17A C171 H17B 109.5 . . ?
C17 C171 H17C 109.5 . . ?
H17A C171 H17C 109.5 . . ?
H17B C171 H17C 109.5 . . ?
C17 C172 H17D 109.5 . . ?
C17 C172 H17E 109.5 . . ?
H17D C172 H17E 109.5 . . ?
C17 C172 H17F 109.5 . . ?
H17D C172 H17F 109.5 . . ?
H17E C172 H17F 109.5 . . ?
C17 C173 H17G 109.5 . . ?
C17 C173 H17H 109.5 . . ?
H17G C173 H17H 109.5 . . ?
C17 C173 H17I 109.5 . . ?
H17G C173 H17I 109.5 . . ?
H17H C173 H17I 109.5 . . ?
C25 C18 C182 109.6(4) . . ?
C25 C18 C15 110.7(4) . . ?
C182 C18 C15 108.7(4) . . ?
C25 C18 C181 109.6(4) . . ?
C182 C18 C181 109.6(5) . . ?
C15 C18 C181 108.6(4) . . ?
C18 C181 H18A 109.5 . . ?
C18 C181 H18B 109.5 . . ?
H18A C181 H18B 109.5 . . ?
C18 C181 H18C 109.5 . . ?
H18A C181 H18C 109.5 . . ?
H18B C181 H18C 109.5 . . ?
C18 C182 H18D 109.5 . . ?
C18 C182 H18E 109.5 . . ?
H18D C182 H18E 109.5 . . ?
C18 C182 H18F 109.5 . . ?
H18D C182 H18F 109.5 . . ?
H18E C182 H18F 109.5 . . ?
C22 C21 C26 120.0(4) . . ?
C22 C21 N21 121.6(4) . . ?
C26 C21 N21 118.4(4) . . ?
C21 C22 C23 120.5(5) . . ?
C21 C22 H22A 119.8 . . ?
C23 C22 H22A 119.8 . . ?
C24 C23 C22 117.6(4) . . ?
C24 C23 C27 123.3(5) . . ?
C22 C23 C27 119.1(5) . . ?
C23 C24 C25 124.3(5) . . ?
C23 C24 H24 117.9 . . ?
C25 C24 H24 117.9 . . ?
C26 C25 C24 115.5(5) . . ?
C26 C25 C18 122.0(4) . . ?
C24 C25 C18 122.5(4) . . ?
O16 C26 C21 115.1(4) . . ?
O16 C26 C25 122.9(4) . . ?
C21 C26 C25 122.0(4) . . ?
C271 C27 C273 108.7(8) . . ?
C271 C27 C272 114.6(8) . . ?
C273 C27 C272 104.2(7) . . ?
C271 C27 C23 108.7(5) . . ?
C273 C27 C23 112.0(5) . . ?
C272 C27 C23 108.6(5) . . ?
C27 C271 H27A 109.5 . . ?
C27 C271 H27B 109.5 . . ?
H27A C271 H27B 109.5 . . ?
C27 C271 H27C 109.5 . . ?
H27A C271 H27C 109.5 . . ?
H27B C271 H27C 109.5 . . ?
C27 C272 H27D 109.5 . . ?
C27 C272 H27E 109.5 . . ?
H27D C272 H27E 109.5 . . ?
C27 C272 H27F 109.5 . . ?
H27D C272 H27F 109.5 . . ?
H27E C272 H27F 109.5 . . ?
C27 C273 H27G 109.5 . . ?
C27 C273 H27H 109.5 . . ?
H27G C273 H27H 109.5 . . ?
C27 C273 H27I 109.5 . . ?
H27G C273 H27I 109.5 . . ?
H27H C273 H27I 109.5 . . ?
C32 C31 C36 120.3(4) . . ?
C32 C31 N22 120.7(4) . . ?
C36 C31 N22 119.0(4) . . ?
C31 C32 C33 120.2(4) . . ?
C31 C32 H32A 119.9 . . ?
C33 C32 H32A 119.9 . . ?
C34 C33 C32 117.9(4) . . ?
C34 C33 C37 120.9(4) . . ?
C32 C33 C37 121.2(4) . . ?
C33 C34 C35 123.2(4) . . ?
C33 C34 H34 118.4 . . ?
C35 C34 H34 118.4 . . ?
C36 C35 C34 116.2(4) . . ?
C36 C35 C38 121.6(4) . . ?
C34 C35 C38 122.2(4) . . ?
O36 C36 C31 115.1(4) . . ?
O36 C36 C35 122.7(4) . . ?
C31 C36 C35 122.3(4) . . ?
C46 O36 C36 118.5(3) . . ?
C373 C37 C371 111.1(6) . . ?
C373 C37 C372 108.8(6) . . ?
C371 C37 C372 107.1(5) . . ?
C373 C37 C33 107.5(4) . . ?
C371 C37 C33 111.5(4) . . ?
C372 C37 C33 110.8(4) . . ?
C37 C371 H37A 109.5 . . ?
C37 C371 H37B 109.5 . . ?
H37A C371 H37B 109.5 . . ?
C37 C371 H37C 109.5 . . ?
H37A C371 H37C 109.5 . . ?
H37B C371 H37C 109.5 . . ?
C37 C372 H37D 109.5 . . ?
C37 C372 H37E 109.5 . . ?
H37D C372 H37E 109.5 . . ?
C37 C372 H37F 109.5 . . ?
H37D C372 H37F 109.5 . . ?
H37E C372 H37F 109.5 . . ?
C37 C373 H37G 109.5 . . ?
C37 C373 H37H 109.5 . . ?
H37G C373 H37H 109.5 . . ?
C37 C373 H37I 109.5 . . ?
H37G C373 H37I 109.5 . . ?
H37H C373 H37I 109.5 . . ?
C42 C41 C46 118.7(4) . . ?
C42 C41 N31 125.2(4) . . ?
C46 C41 N31 116.0(4) . . ?
C41 C42 C43 120.9(4) . . ?
C41 C42 H42 119.5 . . ?
C43 C42 H42 119.5 . . ?
C44 C43 C42 118.4(4) . . ?
C44 C43 C47 123.0(4) . . ?
C42 C43 C47 118.6(4) . . ?
C43 C44 C45 122.5(4) . . ?
C43 C44 H44 118.7 . . ?
C45 C44 H44 118.7 . . ?
C44 C45 C46 117.3(4) . . ?
C44 C45 C38 122.5(4) . . ?
C46 C45 C38 120.0(4) . . ?
O36 C46 C45 123.6(4) . . ?
O36 C46 C41 114.2(4) . . ?
C45 C46 C41 122.1(4) . . ?
C471 C47 C43 109.1(5) . . ?
C471 C47 C473 109.5(5) . . ?
C43 C47 C473 112.2(4) . . ?
C471 C47 C472 109.1(5) . . ?
C43 C47 C472 109.8(4) . . ?
C473 C47 C472 107.1(5) . . ?
C47 C471 H47A 109.5 . . ?
C47 C471 H47B 109.5 . . ?
H47A C471 H47B 109.5 . . ?
C47 C471 H47C 109.5 . . ?
H47A C471 H47C 109.5 . . ?
H47B C471 H47C 109.5 . . ?
C47 C472 H47D 109.5 . . ?
C47 C472 H47E 109.5 . . ?
H47D C472 H47E 109.5 . . ?
C47 C472 H47F 109.5 . . ?
H47D C472 H47F 109.5 . . ?
H47E C472 H47F 109.5 . . ?
C47 C473 H47G 109.5 . . ?
C47 C473 H47H 109.5 . . ?
H47G C473 H47H 109.5 . . ?
C47 C473 H47I 109.5 . . ?
H47G C473 H47I 109.5 . . ?
H47H C473 H47I 109.5 . . ?
C35 C38 C382 110.6(4) . . ?
C35 C38 C45 109.9(3) . . ?
C382 C38 C45 110.9(4) . . ?
C35 C38 C381 108.8(4) . . ?
C382 C38 C381 109.4(4) . . ?
C45 C38 C381 107.1(4) . . ?
C38 C381 H38A 109.5 . . ?
C38 C381 H38B 109.5 . . ?
H38A C381 H38B 109.5 . . ?
C38 C381 H38C 109.5 . . ?
H38A C381 H38C 109.5 . . ?
H38B C381 H38C 109.5 . . ?
C38 C382 H38D 109.5 . . ?
C38 C382 H38E 109.5 . . ?
H38D C382 H38E 109.5 . . ?
C38 C382 H38F 109.5 . . ?
H38D C382 H38F 109.5 . . ?
H38E C382 H38F 109.5 . . ?
C56 C51 C52 118.1(4) . . ?
C56 C51 N32 125.2(4) . . ?
C52 C51 N32 116.6(4) . . ?
C53 C52 O52 122.9(4) . . ?
C53 C52 C51 121.4(5) . . ?
O52 C52 C51 115.6(4) . . ?
C52 C53 C54 119.6(5) . . ?
C52 C53 H53 120.2 . . ?
C54 C53 H53 120.2 . . ?
C55 C54 C53 119.7(5) . . ?
C55 C54 H54 120.2 . . ?
C53 C54 H54 120.2 . . ?
C54 C55 C56 121.1(5) . . ?
C54 C55 H55 119.4 . . ?
C56 C55 H55 119.4 . . ?
C55 C56 C51 120.0(5) . . ?
C55 C56 H56 120.0 . . ?
C51 C56 H56 120.0 . . ?
C62 O52 C52 119.2(3) . . ?
C62 C61 C66 118.9(4) . . ?
C62 C61 N11 116.6(4) . . ?
C66 C61 N11 124.5(5) . . ?
C61 C62 O52 116.2(4) . . ?
C61 C62 C63 120.8(5) . . ?
O52 C62 C63 122.8(5) . . ?
C64 C63 C62 119.2(5) . . ?
C64 C63 H63 120.4 . . ?
C62 C63 H63 120.4 . . ?
C63 C64 C65 121.1(5) . . ?
C63 C64 H64 119.5 . . ?
C65 C64 H64 119.5 . . ?
C64 C65 C66 120.3(5) . . ?
C64 C65 H65 119.9 . . ?
C66 C65 H65 119.9 . . ?
C65 C66 C61 119.6(5) . . ?
C65 C66 H66 120.2 . . ?
C61 C66 H66 120.2 . . ?
Cl13 C1L Cl12 116.3(7) . . ?
Cl13 C1L Cl11 109.2(6) . . ?
Cl12 C1L Cl11 109.5(7) . . ?
Cl13 C1L H1L 107.1 . . ?
Cl12 C1L H1L 107.1 . . ?
Cl11 C1L H1L 107.1 . . ?
Cl26 C2L Cl25 77.7(19) . . ?
Cl26 C2L Cl22 122.8(19) . . ?
Cl25 C2L Cl22 51.8(14) . . ?
Cl26 C2L Cl24 112(2) . . ?
Cl25 C2L Cl24 79.7(15) . . ?
Cl22 C2L Cl24 42.8(6) . . ?
Cl26 C2L Cl21 29.2(16) . . ?
Cl25 C2L Cl21 52.9(13) . . ?
Cl22 C2L Cl21 104.0(8) . . ?
Cl24 C2L Cl21 114.7(11) . . ?
Cl26 C2L Cl23 83.0(18) . . ?
Cl25 C2L Cl23 98.2(16) . . ?
Cl22 C2L Cl23 80.0(10) . . ?
Cl24 C2L Cl23 38.5(8) . . ?
Cl21 C2L Cl23 101.4(11) . . ?
Cl26 C2L H2L1 114.6 . . ?
Cl25 C2L H2L1 139.4 . . ?
Cl22 C2L H2L1 121.0 . . ?
Cl24 C2L H2L1 124.1 . . ?
Cl21 C2L H2L1 121.0 . . ?
Cl23 C2L H2L1 121.0 . . ?
Cl26 C2L H2L2 123.3 . . ?
Cl25 C2L H2L2 123.3 . . ?
Cl22 C2L H2L2 107.6 . . ?
Cl24 C2L H2L2 123.3 . . ?
Cl21 C2L H2L2 120.0 . . ?
Cl23 C2L H2L2 133.2 . . ?
H2L1 C2L H2L2 17.3 . . ?
C2L Cl24 Cl25 47.9(11) . . ?
C2L Cl25 Cl26 47.6(14) . . ?
C2L Cl25 Cl24 52.4(12) . . ?
Cl26 Cl25 Cl24 80.5(17) . . ?
C2L Cl26 Cl25 54.7(17) . . ?

loop_
_geom_bond_atom_site_label_1
_geom_bond_atom_site_label_2
_geom_bond_distance
_geom_bond_site_symmetry_2
_geom_bond_publ_flag
C1 O1 1.220(6) . ?
C1 N11 1.358(6) . ?
C1 N12 1.376(6) . ?
N11 C61 1.410(6) . ?
N11 H11 0.8800 . ?
N12 C11 1.414(6) . ?
N12 H12 0.8800 . ?
C2 O2 1.252(5) . ?
C2 N21 1.347(6) . ?
C2 N22 1.365(6) . ?
N21 C21 1.429(6) . ?
N21 H21 0.8800 . ?
N22 C31 1.449(5) . ?
N22 H22 0.8800 . ?
C3 O3 1.216(6) . ?
C3 N32 1.365(6) . ?
C3 N31 1.373(6) . ?
N31 C41 1.412(6) . ?
N31 H31 0.8800 . ?
N32 C51 1.408(6) . ?
N32 H32 0.8800 . ?
C11 C12 1.377(7) . ?
C11 C16 1.414(6) . ?
C12 C13 1.403(7) . ?
C12 H12A 0.9500 . ?
C13 C14 1.391(8) . ?
C13 C17 1.525(7) . ?
C14 C15 1.392(7) . ?
C14 H14 0.9500 . ?
C15 C16 1.369(7) . ?
C15 C18 1.543(7) . ?
C16 O16 1.371(6) . ?
O16 C26 1.380(5) . ?
C17 C171 1.444(10) . ?
C17 C172 1.450(12) . ?
C17 C173 1.571(15) . ?
C171 H17A 0.9800 . ?
C171 H17B 0.9800 . ?
C171 H17C 0.9800 . ?
C172 H17D 0.9800 . ?
C172 H17E 0.9800 . ?
C172 H17F 0.9800 . ?
C173 H17G 0.9800 . ?
C173 H17H 0.9800 . ?
C173 H17I 0.9800 . ?
C18 C25 1.508(7) . ?
C18 C182 1.537(8) . ?
C18 C181 1.547(8) . ?
C181 H18A 0.9800 . ?
C181 H18B 0.9800 . ?
C181 H18C 0.9800 . ?
C182 H18D 0.9800 . ?
C182 H18E 0.9800 . ?
C182 H18F 0.9800 . ?
C21 C22 1.380(6) . ?
C21 C26 1.389(7) . ?
C22 C23 1.406(7) . ?
C22 H22A 0.9500 . ?
C23 C24 1.376(8) . ?
C23 C27 1.540(7) . ?
C24 C25 1.407(7) . ?
C24 H24 0.9500 . ?
C25 C26 1.399(7) . ?
C27 C271 1.447(10) . ?
C27 C273 1.510(10) . ?
C27 C272 1.533(12) . ?
C271 H27A 0.9800 . ?
C271 H27B 0.9800 . ?
C271 H27C 0.9800 . ?
C272 H27D 0.9800 . ?
C272 H27E 0.9800 . ?
C272 H27F 0.9800 . ?
C273 H27G 0.9800 . ?
C273 H27H 0.9800 . ?
C273 H27I 0.9800 . ?
C31 C32 1.378(6) . ?
C31 C36 1.382(6) . ?
C32 C33 1.401(6) . ?
C32 H32A 0.9500 . ?
C33 C34 1.391(7) . ?
C33 C37 1.554(6) . ?
C34 C35 1.406(6) . ?
C34 H34 0.9500 . ?
C35 C36 1.383(6) . ?
C35 C38 1.521(6) . ?
C36 O36 1.381(5) . ?
O36 C46 1.376(5) . ?
C37 C373 1.509(9) . ?
C37 C371 1.511(8) . ?
C37 C372 1.525(8) . ?
C371 H37A 0.9800 . ?
C371 H37B 0.9800 . ?
C371 H37C 0.9800 . ?
C372 H37D 0.9800 . ?
C372 H37E 0.9800 . ?
C372 H37F 0.9800 . ?
C373 H37G 0.9800 . ?
C373 H37H 0.9800 . ?
C373 H37I 0.9800 . ?
C41 C42 1.375(7) . ?
C41 C46 1.398(6) . ?
C42 C43 1.400(7) . ?
C42 H42 0.9500 . ?
C43 C44 1.384(7) . ?
C43 C47 1.536(7) . ?
C44 C45 1.386(7) . ?
C44 H44 0.9500 . ?
C45 C46 1.387(6) . ?
C45 C38 1.542(6) . ?
C47 C471 1.524(9) . ?
C47 C473 1.540(7) . ?
C47 C472 1.540(8) . ?
C471 H47A 0.9800 . ?
C471 H47B 0.9800 . ?
C471 H47C 0.9800 . ?
C472 H47D 0.9800 . ?
C472 H47E 0.9800 . ?
C472 H47F 0.9800 . ?
C473 H47G 0.9800 . ?
C473 H47H 0.9800 . ?
C473 H47I 0.9800 . ?
C38 C382 1.523(7) . ?
C38 C381 1.547(7) . ?
C381 H38A 0.9800 . ?
C381 H38B 0.9800 . ?
C381 H38C 0.9800 . ?
C382 H38D 0.9800 . ?
C382 H38E 0.9800 . ?
C382 H38F 0.9800 . ?
C51 C56 1.387(7) . ?
C51 C52 1.400(7) . ?
C52 C53 1.377(7) . ?
C52 O52 1.394(6) . ?
C53 C54 1.379(8) . ?
C53 H53 0.9500 . ?
C54 C55 1.372(8) . ?
C54 H54 0.9500 . ?
C55 C56 1.386(8) . ?
C55 H55 0.9500 . ?
C56 H56 0.9500 . ?
O52 C62 1.389(6) . ?
C61 C62 1.386(7) . ?
C61 C66 1.400(7) . ?
C62 C63 1.402(7) . ?
C63 C64 1.368(8) . ?
C63 H63 0.9500 . ?
C64 C65 1.372(9) . ?
C64 H64 0.9500 . ?
C65 C66 1.397(8) . ?
C65 H65 0.9500 . ?
C66 H66 0.9500 . ?
C1L Cl13 1.639(12) . ?
C1L Cl12 1.704(12) . ?
C1L Cl11 1.750(10) . ?
C1L H1L 1.0000 . ?
C2L Cl26 1.46(4) . ?
C2L Cl25 1.62(4) . ?
C2L Cl22 1.721(16) . ?
C2L Cl24 1.73(2) . ?
C2L Cl21 1.732(15) . ?
C2L Cl23 2.11(3) . ?
C2L H2L1 1.0000 . ?
C2L H2L2 1.0000 . ?
Cl24 Cl25 2.14(4) . ?
Cl25 Cl26 1.94(4) . ?

loop_
_geom_hbond_atom_site_label_D
_geom_hbond_atom_site_label_H
_geom_hbond_atom_site_label_A
_geom_hbond_distance_DH
_geom_hbond_distance_HA
_geom_hbond_distance_DA
_geom_hbond_angle_DHA
_geom_hbond_site_symmetry_A
N11 H11 O2 0.88 2.45 3.264(5) 154.0 .
N12 H12 O2 0.88 2.50 3.339(5) 158.7 .
N21 H21 Cl22 0.88 2.67 3.524(8) 162.7 .
N21 H21 Cl25 0.88 2.17 3.03(4) 164.3 .
N31 H31 O2 0.88 2.60 3.310(5) 137.8 .
N32 H32 O2 0.88 2.48 3.165(5) 135.3 .

loop_
_geom_torsion_atom_site_label_1
_geom_torsion_atom_site_label_2
_geom_torsion_atom_site_label_3
_geom_torsion_atom_site_label_4
_geom_torsion
_geom_torsion_site_symmetry_1
_geom_torsion_site_symmetry_2
_geom_torsion_site_symmetry_3
_geom_torsion_site_symmetry_4
_geom_torsion_publ_flag
O1 C1 N11 C61 -4.4(9) . . . . ?
N12 C1 N11 C61 176.0(5) . . . . ?
O1 C1 N12 C11 -5.9(9) . . . . ?
N11 C1 N12 C11 173.7(5) . . . . ?
O2 C2 N21 C21 146.1(4) . . . . ?
N22 C2 N21 C21 -33.3(6) . . . . ?
O2 C2 N22 C31 142.6(4) . . . . ?
N21 C2 N22 C31 -38.0(6) . . . . ?
O3 C3 N31 C41 8.2(8) . . . . ?
N32 C3 N31 C41 -173.7(4) . . . . ?
O3 C3 N32 C51 -13.5(8) . . . . ?
N31 C3 N32 C51 168.4(4) . . . . ?
C1 N12 C11 C12 10.2(9) . . . . ?
C1 N12 C11 C16 -171.1(5) . . . . ?
C16 C11 C12 C13 1.6(8) . . . . ?
N12 C11 C12 C13 -179.8(5) . . . . ?
C11 C12 C13 C14 -1.7(8) . . . . ?
C11 C12 C13 C17 178.4(5) . . . . ?
C12 C13 C14 C15 1.3(8) . . . . ?
C17 C13 C14 C15 -178.8(5) . . . . ?
C13 C14 C15 C16 -0.7(8) . . . . ?
C13 C14 C15 C18 179.6(5) . . . . ?
C14 C15 C16 O16 -179.9(5) . . . . ?
C18 C15 C16 O16 -0.2(8) . . . . ?
C14 C15 C16 C11 0.6(7) . . . . ?
C18 C15 C16 C11 -179.7(5) . . . . ?
C12 C11 C16 C15 -1.0(7) . . . . ?
N12 C11 C16 C15 -179.8(5) . . . . ?
C12 C11 C16 O16 179.4(4) . . . . ?
N12 C11 C16 O16 0.6(6) . . . . ?
C15 C16 O16 C26 4.1(7) . . . . ?
C11 C16 O16 C26 -176.4(4) . . . . ?
C14 C13 C17 C171 -23.2(11) . . . . ?
C12 C13 C17 C171 156.7(9) . . . . ?
C14 C13 C17 C172 110.1(12) . . . . ?
C12 C13 C17 C172 -69.9(12) . . . . ?
C14 C13 C17 C173 -136.1(10) . . . . ?
C12 C13 C17 C173 43.8(11) . . . . ?
C16 C15 C18 C25 -1.8(7) . . . . ?
C14 C15 C18 C25 177.9(5) . . . . ?
C16 C15 C18 C182 -122.3(5) . . . . ?
C14 C15 C18 C182 57.4(6) . . . . ?
C16 C15 C18 C181 118.6(5) . . . . ?
C14 C15 C18 C181 -61.7(6) . . . . ?
C2 N21 C21 C22 133.3(5) . . . . ?
C2 N21 C21 C26 -49.1(6) . . . . ?
C26 C21 C22 C23 0.5(7) . . . . ?
N21 C21 C22 C23 178.1(4) . . . . ?
C21 C22 C23 C24 2.9(7) . . . . ?
C21 C22 C23 C27 -175.7(5) . . . . ?
C22 C23 C24 C25 -3.3(8) . . . . ?
C27 C23 C24 C25 175.2(5) . . . . ?
C23 C24 C25 C26 0.2(8) . . . . ?
C23 C24 C25 C18 -178.6(5) . . . . ?
C182 C18 C25 C26 120.0(5) . . . . ?
C15 C18 C25 C26 0.1(7) . . . . ?
C181 C18 C25 C26 -119.8(5) . . . . ?
C182 C18 C25 C24 -61.3(6) . . . . ?
C15 C18 C25 C24 178.8(5) . . . . ?
C181 C18 C25 C24 59.0(6) . . . . ?
C16 O16 C26 C21 175.5(4) . . . . ?
C16 O16 C26 C25 -5.9(7) . . . . ?
C22 C21 C26 O16 174.7(4) . . . . ?
N21 C21 C26 O16 -3.0(6) . . . . ?
C22 C21 C26 C25 -3.9(7) . . . . ?
N21 C21 C26 C25 178.4(4) . . . . ?
C24 C25 C26 O16 -175.0(4) . . . . ?
C18 C25 C26 O16 3.9(8) . . . . ?
C24 C25 C26 C21 3.5(7) . . . . ?
C18 C25 C26 C21 -177.7(5) . . . . ?
C24 C23 C27 C271 -101.9(9) . . . . ?
C22 C23 C27 C271 76.7(9) . . . . ?
C24 C23 C27 C273 18.3(9) . . . . ?
C22 C23 C27 C273 -163.1(7) . . . . ?
C24 C23 C27 C272 132.8(7) . . . . ?
C22 C23 C27 C272 -48.6(8) . . . . ?
C2 N22 C31 C32 133.0(5) . . . . ?
C2 N22 C31 C36 -50.3(6) . . . . ?
C36 C31 C32 C33 0.0(7) . . . . ?
N22 C31 C32 C33 176.6(4) . . . . ?
C31 C32 C33 C34 0.9(7) . . . . ?
C31 C32 C33 C37 177.9(4) . . . . ?
C32 C33 C34 C35 -0.5(7) . . . . ?
C37 C33 C34 C35 -177.6(4) . . . . ?
C33 C34 C35 C36 -0.7(7) . . . . ?
C33 C34 C35 C38 176.6(5) . . . . ?
C32 C31 C36 O36 179.4(4) . . . . ?
N22 C31 C36 O36 2.7(6) . . . . ?
C32 C31 C36 C35 -1.4(7) . . . . ?
N22 C31 C36 C35 -178.0(4) . . . . ?
C34 C35 C36 O36 -179.1(4) . . . . ?
C38 C35 C36 O36 3.5(7) . . . . ?
C34 C35 C36 C31 1.7(7) . . . . ?
C38 C35 C36 C31 -175.7(4) . . . . ?
C31 C36 O36 C46 -169.3(4) . . . . ?
C35 C36 O36 C46 11.4(6) . . . . ?
C34 C33 C37 C373 89.9(7) . . . . ?
C32 C33 C37 C373 -87.1(7) . . . . ?
C34 C33 C37 C371 -32.1(7) . . . . ?
C32 C33 C37 C371 151.0(5) . . . . ?
C34 C33 C37 C372 -151.4(5) . . . . ?
C32 C33 C37 C372 31.7(7) . . . . ?
C3 N31 C41 C42 -31.7(7) . . . . ?
C3 N31 C41 C46 149.4(4) . . . . ?
C46 C41 C42 C43 -0.2(7) . . . . ?
N31 C41 C42 C43 -179.1(5) . . . . ?
C41 C42 C43 C44 -0.8(7) . . . . ?
C41 C42 C43 C47 179.2(5) . . . . ?
C42 C43 C44 C45 0.6(7) . . . . ?
C47 C43 C44 C45 -179.5(5) . . . . ?
C43 C44 C45 C46 0.7(7) . . . . ?
C43 C44 C45 C38 -173.9(5) . . . . ?
C36 O36 C46 C45 -10.0(7) . . . . ?
C36 O36 C46 C41 170.9(4) . . . . ?
C44 C45 C46 O36 179.2(4) . . . . ?
C38 C45 C46 O36 -6.0(7) . . . . ?
C44 C45 C46 C41 -1.8(7) . . . . ?
C38 C45 C46 C41 173.0(4) . . . . ?
C42 C41 C46 O36 -179.3(4) . . . . ?
N31 C41 C46 O36 -0.4(6) . . . . ?
C42 C41 C46 C45 1.5(7) . . . . ?
N31 C41 C46 C45 -179.5(4) . . . . ?
C44 C43 C47 C471 -118.9(6) . . . . ?
C42 C43 C47 C471 61.1(6) . . . . ?
C44 C43 C47 C473 2.6(7) . . . . ?
C42 C43 C47 C473 -177.4(5) . . . . ?
C44 C43 C47 C472 121.7(5) . . . . ?
C42 C43 C47 C472 -58.4(6) . . . . ?
C36 C35 C38 C382 -140.3(5) . . . . ?
C34 C35 C38 C382 42.5(6) . . . . ?
C36 C35 C38 C45 -17.5(6) . . . . ?
C34 C35 C38 C45 165.3(4) . . . . ?
C36 C35 C38 C381 99.5(5) . . . . ?
C34 C35 C38 C381 -77.7(6) . . . . ?
C44 C45 C38 C35 -167.0(4) . . . . ?
C46 C45 C38 C35 18.5(6) . . . . ?
C44 C45 C38 C382 -44.3(6) . . . . ?
C46 C45 C38 C382 141.2(5) . . . . ?
C44 C45 C38 C381 75.0(6) . . . . ?
C46 C45 C38 C381 -99.5(5) . . . . ?
C3 N32 C51 C56 -4.4(8) . . . . ?
C3 N32 C51 C52 178.1(5) . . . . ?
C56 C51 C52 C53 -3.9(7) . . . . ?
N32 C51 C52 C53 173.8(4) . . . . ?
C56 C51 C52 O52 -179.2(4) . . . . ?
N32 C51 C52 O52 -1.6(6) . . . . ?
O52 C52 C53 C54 177.3(5) . . . . ?
C51 C52 C53 C54 2.3(7) . . . . ?
C52 C53 C54 C55 1.1(8) . . . . ?
C53 C54 C55 C56 -2.9(8) . . . . ?
C54 C55 C56 C51 1.3(8) . . . . ?
C52 C51 C56 C55 2.0(7) . . . . ?
N32 C51 C56 C55 -175.4(5) . . . . ?
C53 C52 O52 C62 37.7(7) . . . . ?
C51 C52 O52 C62 -147.0(4) . . . . ?
C1 N11 C61 C62 171.9(5) . . . . ?
C1 N11 C61 C66 -9.9(8) . . . . ?
C66 C61 C62 O52 -178.1(5) . . . . ?
N11 C61 C62 O52 0.3(7) . . . . ?
C66 C61 C62 C63 -2.6(8) . . . . ?
N11 C61 C62 C63 175.7(5) . . . . ?
C52 O52 C62 C61 -146.2(5) . . . . ?
C52 O52 C62 C63 38.4(7) . . . . ?
C61 C62 C63 C64 3.5(9) . . . . ?
O52 C62 C63 C64 178.6(5) . . . . ?
C62 C63 C64 C65 -1.6(10) . . . . ?
C63 C64 C65 C66 -1.0(10) . . . . ?
C64 C65 C66 C61 1.9(10) . . . . ?
C62 C61 C66 C65 0.0(8) . . . . ?
N11 C61 C66 C65 -178.2(5) . . . . ?
Cl26 C2L Cl24 Cl25 72(2) . . . . ?
Cl22 C2L Cl24 Cl25 -43.3(14) . . . . ?
Cl21 C2L Cl24 Cl25 40.6(13) . . . . ?
Cl23 C2L Cl24 Cl25 117.5(18) . . . . ?
Cl22 C2L Cl25 Cl26 151(2) . . . . ?
Cl24 C2L Cl25 Cl26 114.9(19) . . . . ?
Cl21 C2L Cl25 Cl26 -17.2(17) . . . . ?
Cl23 C2L Cl25 Cl26 81.0(18) . . . . ?
Cl26 C2L Cl25 Cl24 -114.9(19) . . . . ?
Cl22 C2L Cl25 Cl24 36.3(10) . . . . ?
Cl21 C2L Cl25 Cl24 -132.1(13) . . . . ?
Cl23 C2L Cl25 Cl24 -33.9(9) . . . . ?
C2L Cl24 Cl25 Cl26 -42.8(14) . . . . ?
Cl22 C2L Cl26 Cl25 -27(2) . . . . ?
Cl24 C2L Cl26 Cl25 -73.6(18) . . . . ?
Cl21 C2L Cl26 Cl25 29(3) . . . . ?
Cl23 C2L Cl26 Cl25 -100.0(16) . . . . ?
Cl24 Cl25 Cl26 C2L 46.8(15) . . . . ?
